data_7701446
loop_
_publ_author_name
'Tang, Ruling'
'Hu, Chunli'
'Feng, Jianghe'
'Fang, Zhi'
'Chen, Yan'
'Kong, Fang'
'Mao, Jianggao'

_publ_section_title
;
 Sr<sub>5</sub>TeO<sub>2</sub>(BO<sub>3</sub>)<sub>4</sub> and
 NaSr<sub>5</sub>(BO<sub>3</sub>)(SiO<sub>4</sub>)<sub>2</sub>: two
 inorganic metal borate derivatives with diverse zero dimensional anions.
;
_journal_issue 12
_journal_name_full 'Dalton transactions (Cambridge, England : 2003)'
_journal_page_first 3743
_journal_page_last 3749
_journal_paper_doi 10.1039/c9dt03839f
_journal_volume 49
_journal_year 2020
_chemical_formula_sum 'B4 O14 Sr5 Te'
_chemical_formula_weight 832.94
_space_group_IT_number 128
_space_group_name_Hall '-P 4 2n'
_space_group_name_H-M_alt 'P 4/m n c'
_symmetry_cell_setting tetragonal
_symmetry_space_group_name_Hall '-P 4 2n'
_symmetry_space_group_name_H-M 'P 4/m n c'
_atom_sites_solution_primary direct
_atom_sites_solution_secondary difmap
_audit_creation_method SHELXL-97
_audit_update_record
;
2019-07-01 deposited with the CCDC.    2019-10-28 downloaded from the CCDC.
;
_cell_angle_alpha 90.00
_cell_angle_beta 90.00
_cell_angle_gamma 90.00
_cell_formula_units_Z 2
_cell_length_a 7.6005(3)
_cell_length_b 7.6005(3)
_cell_length_c 10.4006(10)
_cell_measurement_reflns_used 1327
_cell_measurement_temperature 293(2)
_cell_measurement_theta_max 29.2730
_cell_measurement_theta_min 3.2950
_cell_volume 600.82(7)
_computing_structure_refinement 'SHELXL-97 (Sheldrick, 1997)'
_computing_structure_solution 'SHELXS-97 (Sheldrick, 1990)'
_diffrn_ambient_temperature 293(2)
_diffrn_measured_fraction_theta_full 0.962
_diffrn_measured_fraction_theta_max 0.962
_diffrn_measurement_device_type SuperNova
_diffrn_measurement_method CCD
_diffrn_radiation_monochromator graphite
_diffrn_radiation_source 'fine-focus sealed tube'
_diffrn_radiation_type MoK\a
_diffrn_radiation_wavelength 0.71073
_diffrn_reflns_av_R_equivalents 0.0877
_diffrn_reflns_av_sigmaI/netI 0.0377
_diffrn_reflns_limit_h_max 10
_diffrn_reflns_limit_h_min -10
_diffrn_reflns_limit_k_max 10
_diffrn_reflns_limit_k_min -7
_diffrn_reflns_limit_l_max 14
_diffrn_reflns_limit_l_min -13
_diffrn_reflns_number 3897
_diffrn_reflns_theta_full 29.42
_diffrn_reflns_theta_max 29.42
_diffrn_reflns_theta_min 3.32
_exptl_absorpt_coefficient_mu 24.514
_exptl_absorpt_correction_T_max 1.00000
_exptl_absorpt_correction_T_min 0.53257
_exptl_absorpt_correction_type multi-scan
_exptl_crystal_colour colourless
_exptl_crystal_density_diffrn 4.604
_exptl_crystal_density_method 'not measured'
_exptl_crystal_description bulk
_exptl_crystal_F_000 748
_exptl_crystal_size_max 0.05
_exptl_crystal_size_mid 0.03
_exptl_crystal_size_min 0.02
_refine_diff_density_max 1.039
_refine_diff_density_min -1.093
_refine_diff_density_rms 0.224
_refine_ls_extinction_coef 0.0075(8)
_refine_ls_extinction_expression Fc^*^=kFc[1+0.001xFc^2^\l^3^/sin(2\q)]^-1/4^
_refine_ls_extinction_method SHELXL
_refine_ls_goodness_of_fit_ref 1.108
_refine_ls_matrix_type full
_refine_ls_number_parameters 35
_refine_ls_number_reflns 430
_refine_ls_number_restraints 0
_refine_ls_restrained_S_all 1.108
_refine_ls_R_factor_all 0.0387
_refine_ls_R_factor_gt 0.0309
_refine_ls_shift/su_max 0.000
_refine_ls_shift/su_mean 0.000
_refine_ls_structure_factor_coef Fsqd
_refine_ls_weighting_details 'calc w=1/[\s^2^(Fo^2^)+(0.0366P)^2^+0.5502P] where P=(Fo^2^+2Fc^2^)/3'
_refine_ls_weighting_scheme calc
_refine_ls_wR_factor_gt 0.0747
_refine_ls_wR_factor_ref 0.0810
_reflns_number_gt 357
_reflns_number_total 430
_reflns_threshold_expression >2sigma(I)
_cod_data_source_file c9dt03839f2.cif
_cod_data_source_block 1
_cod_depositor_comments 'Adding full bibliography for 7701445--7701446.cif.'
_cod_database_code 7701446

loop_
_symmetry_equiv_pos_as_xyz
'x, y, z'
'-y, x, z'
'-x, -y, z'
'y, -x, z'
'x+1/2, -y+1/2, -z+1/2'
'y+1/2, x+1/2, -z+1/2'
'-x+1/2, y+1/2, -z+1/2'
'-y+1/2, -x+1/2, -z+1/2'
'-x, -y, -z'
'y, -x, -z'
'x, y, -z'
'-y, x, -z'
'-x-1/2, y-1/2, z-1/2'
'-y-1/2, -x-1/2, z-1/2'
'x-1/2, -y-1/2, z-1/2'
'y-1/2, x-1/2, z-1/2'

loop_
_atom_site_label
_atom_site_type_symbol
_atom_site_fract_x
_atom_site_fract_y
_atom_site_fract_z
_atom_site_U_iso_or_equiv
_atom_site_adp_type
_atom_site_occupancy
_atom_site_symmetry_multiplicity
_atom_site_calc_flag
_atom_site_refinement_flags
Sr1 Sr 0.33005(6) 0.16995(6) 0.2500 0.0155(3) Uani 1 2 d S
Sr2 Sr 0.0000 0.0000 0.0000 0.0133(3) Uani 1 8 d S
Te1 Te 0.5000 0.5000 0.0000 0.0106(3) Uani 1 8 d S
B1 B 0.1377(8) 0.3664(8) 0.0000 0.0090(13) Uani 1 2 d S
O1 O 0.0939(3) 0.2987(4) 0.1140(2) 0.0168(6) Uani 1 1 d .
O2 O 0.2438(5) 0.5266(5) 0.0000 0.0183(9) Uani 1 2 d S
O3 O 0.5000 0.5000 0.1792(5) 0.0194(12) Uani 1 4 d S

loop_
_atom_site_aniso_label
_atom_site_aniso_U_11
_atom_site_aniso_U_22
_atom_site_aniso_U_33
_atom_site_aniso_U_23
_atom_site_aniso_U_13
_atom_site_aniso_U_12
Sr1 0.0172(3) 0.0172(3) 0.0119(4) -0.00463(13) -0.00463(13) 0.0039(2)
Sr2 0.0117(4) 0.0117(4) 0.0163(6) 0.000 0.000 0.000
Te1 0.0107(3) 0.0107(3) 0.0105(4) 0.000 0.000 0.000
B1 0.011(3) 0.011(3) 0.005(3) 0.000 0.000 0.002(3)
O1 0.0163(15) 0.0219(15) 0.0123(15) 0.0049(12) 0.0008(11) 0.0029(12)
O2 0.012(2) 0.018(2) 0.025(2) 0.000 0.000 0.0021(16)
O3 0.0232(19) 0.0232(19) 0.012(3) 0.000 0.000 0.000

loop_
_atom_type_symbol
_atom_type_description
_atom_type_scat_dispersion_real
_atom_type_scat_dispersion_imag
_atom_type_scat_source
B B 0.0013 0.0007 'International Tables Vol C Tables 4.2.6.8 and 6.1.1.4'
O O 0.0106 0.0060 'International Tables Vol C Tables 4.2.6.8 and 6.1.1.4'
Sr Sr -1.5307 3.2498 'International Tables Vol C Tables 4.2.6.8 and 6.1.1.4'
Te Te -0.5308 1.6751 'International Tables Vol C Tables 4.2.6.8 and 6.1.1.4'

loop_
_geom_angle_atom_site_label_1
_geom_angle_atom_site_label_2
_geom_angle_atom_site_label_3
_geom_angle
_geom_angle_site_symmetry_1
_geom_angle_site_symmetry_3
O3 Te1 O3 180.0 . 9_665
O3 Te1 O2 90.0 . 10_565
O3 Te1 O2 90.0 9_665 10_565
O3 Te1 O2 90.0 . 9_665
O3 Te1 O2 90.0 9_665 9_665
O2 Te1 O2 90.0 10_565 9_665
O3 Te1 O2 90.0 . 2_655
O3 Te1 O2 90.0 9_665 2_655
O2 Te1 O2 180.0 10_565 2_655
O2 Te1 O2 90.0 9_665 2_655
O3 Te1 O2 90.0 . .
O3 Te1 O2 90.0 9_665 .
O2 Te1 O2 90.0 10_565 .
O2 Te1 O2 180.0 9_665 .
O2 Te1 O2 90.0 2_655 .
O1 B1 O1 125.3(5) 11 .
O1 B1 O2 117.3(2) 11 .
O1 B1 O2 117.3(2) . .
B1 O2 Te1 117.6(4) . .

loop_
_geom_bond_atom_site_label_1
_geom_bond_atom_site_label_2
_geom_bond_distance
_geom_bond_site_symmetry_2
Te1 O3 1.864(5) .
Te1 O3 1.864(5) 9_665
Te1 O2 1.958(4) 10_565
Te1 O2 1.958(4) 9_665
Te1 O2 1.958(4) 2_655
Te1 O2 1.958(4) .
B1 O1 1.335(4) 11
B1 O1 1.335(4) .
B1 O2 1.461(6) .
